data_2017431
loop_
_publ_author_name
'Yakubovich, Olga V.'
'Steele, Ian M.'
'Massa, Werner'
'Dimitrova, Olga V.'

_publ_section_title
;
 12-Membered borophosphate rings in KNi~5~[P~6~B~6~O~23~(OH)~13~]
;
_journal_coeditor_code FN3039
_journal_issue 12
_journal_name_full 'Acta Crystallographica Section C'
_journal_page_first i94
_journal_page_last i98
_journal_paper_doi 10.1107/S0108270109044217
_journal_volume 65
_journal_year 2009
_chemical_formula_iupac 'K Ni5 [P6 B6 O23 (O H)13]'
_chemical_formula_moiety 'B12 H26 Ni10 O72 P12, 2(K)'
_chemical_formula_sum 'B12 H26 K2 Ni10 O72 P12'
_chemical_formula_weight 2344.67
_chemical_name_common 'Borophosphate hydroxide'
_chemical_name_systematic
;
Potassium pentanickel hexaborophosphate tridecahydroxide
;
_space_group_IT_number 205
_symmetry_cell_setting cubic
_symmetry_space_group_name_Hall '-P 2ac 2ab 3'
_symmetry_space_group_name_H-M 'P a -3'
_atom_sites_solution_hydrogens difmap
_atom_sites_solution_primary direct
_atom_sites_solution_secondary difmap
_audit_creation_method SHELXL-97
_cell_angle_alpha 90.00
_cell_angle_beta 90.00
_cell_angle_gamma 90.00
_cell_formula_units_Z 2
_cell_length_a 13.467(2)
_cell_length_b 13.467(2)
_cell_length_c 13.467(2)
_cell_measurement_reflns_used 1017
_cell_measurement_temperature 100(2)
_cell_measurement_theta_max 20.734
_cell_measurement_theta_min 2.620
_cell_volume 2442.4(6)
_computing_cell_refinement 'SMART (Bruker, 2001)'
_computing_data_collection 'SMART (Bruker, 2001)'
_computing_data_reduction 'SAINT (Bruker, 2001)'
_computing_molecular_graphics 'DIAMOND (Brandenburg, 2006)'
_computing_publication_material 'publCIF (Westrip, 2009)'
_computing_structure_refinement 'SHELXL97 (Sheldrick, 2008)'
_computing_structure_solution 'SHELXS97 (Sheldrick, 2008)'
_diffrn_ambient_temperature 100(2)
_diffrn_detector_area_resol_mean 8.33
_diffrn_measured_fraction_theta_full 0.998
_diffrn_measured_fraction_theta_max 0.998
_diffrn_measurement_device_type 'CCD area detector'
_diffrn_measurement_method '\f and \w scans'
_diffrn_radiation_monochromator graphite
_diffrn_radiation_source 'sealed tube'
_diffrn_radiation_type MoK\a
_diffrn_radiation_wavelength 0.71073
_diffrn_reflns_av_R_equivalents 0.0933
_diffrn_reflns_av_sigmaI/netI 0.0478
_diffrn_reflns_limit_h_max 17
_diffrn_reflns_limit_h_min -17
_diffrn_reflns_limit_k_max 17
_diffrn_reflns_limit_k_min -17
_diffrn_reflns_limit_l_max 17
_diffrn_reflns_limit_l_min -17
_diffrn_reflns_number 27118
_diffrn_reflns_theta_full 28.26
_diffrn_reflns_theta_max 28.26
_diffrn_reflns_theta_min 2.62
_exptl_absorpt_coefficient_mu 4.517
_exptl_absorpt_correction_T_max 0.643
_exptl_absorpt_correction_T_min 0.637
_exptl_absorpt_correction_type multi-scan
_exptl_absorpt_process_details '(SADABS; Sheldrick, 2000)'
_exptl_crystal_colour 'light green'
_exptl_crystal_density_diffrn 3.188
_exptl_crystal_density_method 'not measured'
_exptl_crystal_description octahedron
_exptl_crystal_F_000 2320
_exptl_crystal_size_max 0.1
_exptl_crystal_size_mid 0.1
_exptl_crystal_size_min 0.1
_refine_diff_density_max 0.445
_refine_diff_density_min -0.575
_refine_ls_extinction_method none
_refine_ls_goodness_of_fit_ref 1.029
_refine_ls_hydrogen_treatment mixed
_refine_ls_matrix_type full
_refine_ls_number_parameters 89
_refine_ls_number_reflns 1012
_refine_ls_number_restraints 2
_refine_ls_restrained_S_all 1.028
_refine_ls_R_factor_all 0.0492
_refine_ls_R_factor_gt 0.0324
_refine_ls_shift/su_max 0.000
_refine_ls_shift/su_mean 0.000
_refine_ls_structure_factor_coef Fsqd
_refine_ls_weighting_details 'calc w=1/[\s^2^(Fo^2^)+(0.0217P)^2^+0.0P] where P=(Fo^2^+2Fc^2^)/3'
_refine_ls_weighting_scheme calc
_refine_ls_wR_factor_gt 0.0574
_refine_ls_wR_factor_ref 0.0606
_reflns_number_gt 821
_reflns_number_total 1012
_reflns_threshold_expression I>2\s(I)
_cod_data_source_file fn3039.cif
_cod_data_source_block I
_cod_original_cell_volume 2442.3(6)
_cod_database_code 2017431
_cod_database_fobs_code 2017431

loop_
_symmetry_equiv_pos_as_xyz
'x, y, z'
'-x+1/2, -y, z+1/2'
'-x, y+1/2, -z+1/2'
'x+1/2, -y+1/2, -z'
'z, x, y'
'z+1/2, -x+1/2, -y'
'-z+1/2, -x, y+1/2'
'-z, x+1/2, -y+1/2'
'y, z, x'
'-y, z+1/2, -x+1/2'
'y+1/2, -z+1/2, -x'
'-y+1/2, -z, x+1/2'
'-x, -y, -z'
'x-1/2, y, -z-1/2'
'x, -y-1/2, z-1/2'
'-x-1/2, y-1/2, z'
'-z, -x, -y'
'-z-1/2, x-1/2, y'
'z-1/2, x, -y-1/2'
'z, -x-1/2, y-1/2'
'-y, -z, -x'
'y, -z-1/2, x-1/2'
'-y-1/2, z-1/2, x'
'y-1/2, z, -x-1/2'

loop_
_atom_site_type_symbol
_atom_site_label
_atom_site_fract_x
_atom_site_fract_y
_atom_site_fract_z
_atom_site_U_iso_or_equiv
_atom_site_adp_type
_atom_site_calc_flag
_atom_site_refinement_flags
_atom_site_occupancy
_atom_site_disorder_assembly
_atom_site_disorder_group
K K1 0.0000 0.0000 0.5000 0.0089(4) Uani d S 1 . .
B B1 -0.2254(3) -0.0250(3) 0.3044(3) 0.0077(8) Uani d . 1 . .
Ni Ni1 0.12004(3) 0.12004(3) 0.12004(3) 0.00669(18) Uani d S 1 . .
Ni Ni2 0.15090(3) -0.15090(3) 0.34910(3) 0.00843(19) Uani d S 1 . .
Ni Ni3 0.0000 0.0000 0.0000 0.0075(2) Uani d S 1 . .
P P1 -0.02930(7) -0.00705(7) 0.25147(6) 0.0075(2) Uani d . 1 . .
O O3 -0.14022(16) -0.03100(17) 0.23535(17) 0.0094(5) Uani d . 1 . .
O O2 0.01861(16) 0.00812(17) 0.15127(16) 0.0087(5) Uani d . 1 . .
H H3 0.0606 -0.0388 0.1560 0.010 Uiso calc PR 0.16667 . .
O O4 0.01509(17) -0.08936(16) 0.31354(16) 0.0087(5) Uani d . 1 . .
O O5 0.22086(17) 0.06718(18) 0.21905(17) 0.0102(5) Uani d D 1 . .
H H1 0.199(3) 0.060(3) 0.2779(10) 0.012 Uiso d D 1 . .
O O1 -0.01956(17) 0.09216(16) 0.31125(16) 0.0092(5) Uani d . 1 . .
O O6 0.21310(17) -0.11212(17) 0.21395(17) 0.0098(5) Uani d D 1 . .
H H2 0.178(2) -0.131(3) 0.1648(17) 0.012 Uiso d D 1 . .

loop_
_atom_site_aniso_label
_atom_site_aniso_U_11
_atom_site_aniso_U_22
_atom_site_aniso_U_33
_atom_site_aniso_U_12
_atom_site_aniso_U_13
_atom_site_aniso_U_23
K1 0.0089(4) 0.0089(4) 0.0089(4) -0.0004(4) -0.0004(4) 0.0004(4)
B1 0.010(2) 0.009(2) 0.0040(18) -0.0013(16) 0.0024(15) -0.0020(15)
Ni1 0.00669(18) 0.00669(18) 0.00669(18) -0.00002(17) -0.00002(17) -0.00002(17)
Ni2 0.00843(19) 0.00843(19) 0.00843(19) -0.00001(18) -0.00001(18) 0.00001(18)
Ni3 0.0075(2) 0.0075(2) 0.0075(2) -0.0001(2) -0.0001(2) -0.0001(2)
P1 0.0078(4) 0.0077(4) 0.0069(4) -0.0003(3) 0.0012(3) -0.0006(4)
O3 0.0070(12) 0.0135(13) 0.0078(12) 0.0003(10) 0.0011(10) -0.0024(10)
O2 0.0086(13) 0.0094(12) 0.0082(12) -0.0005(10) 0.0010(10) -0.0005(10)
O4 0.0091(13) 0.0095(12) 0.0075(12) 0.0013(10) -0.0021(10) 0.0005(10)
O5 0.0112(13) 0.0126(13) 0.0067(12) 0.0029(10) 0.0011(10) 0.0010(10)
O1 0.0121(13) 0.0077(12) 0.0078(12) 0.0006(10) -0.0008(10) 0.0008(10)
O6 0.0106(13) 0.0103(13) 0.0086(13) -0.0023(10) -0.0018(10) -0.0001(10)

loop_
_atom_type_symbol
_atom_type_description
_atom_type_scat_dispersion_real
_atom_type_scat_dispersion_imag
_atom_type_scat_source
B B 0.0013 0.0007 'International Tables Vol C Tables 4.2.6.8 and 6.1.1.4'
O O 0.0106 0.0060 'International Tables Vol C Tables 4.2.6.8 and 6.1.1.4'
P P 0.1023 0.0942 'International Tables Vol C Tables 4.2.6.8 and 6.1.1.4'
K K 0.2009 0.2494 'International Tables Vol C Tables 4.2.6.8 and 6.1.1.4'
Ni Ni 0.3393 1.1124 'International Tables Vol C Tables 4.2.6.8 and 6.1.1.4'
H H 0.0000 0.0000 'International Tables Vol C Tables 4.2.6.8 and 6.1.1.4'
Li Li -0.0003 0.0001 'International Tables Vol C Tables 4.2.6.8 and 6.1.1.4'

loop_
_geom_angle_atom_site_label_1
_geom_angle_atom_site_label_2
_geom_angle_atom_site_label_3
_geom_angle_site_symmetry_1
_geom_angle_site_symmetry_3
_geom_angle
_geom_angle_publ_flag
O4 K1 O4 22_566 . 118.98(7) n
O4 K1 O4 22_566 13_556 61.02(7) n
O4 K1 O4 . 13_556 180.00(4) n
O4 K1 O4 22_566 7 118.98(7) n
O4 K1 O4 . 7 61.02(7) n
O4 K1 O4 13_556 7 118.98(7) n
O4 K1 O4 22_566 10_545 180.0 n
O4 K1 O4 . 10_545 61.02(7) n
O4 K1 O4 13_556 10_545 118.98(7) n
O4 K1 O4 7 10_545 61.02(7) n
O4 K1 O4 22_566 19_556 61.02(7) n
O4 K1 O4 . 19_556 118.98(7) n
O4 K1 O4 13_556 19_556 61.02(7) n
O4 K1 O4 7 19_556 180.0 n
O4 K1 O4 10_545 19_556 118.98(7) n
O4 K1 O1 22_566 7 105.69(7) n
O4 K1 O1 . 7 111.58(6) n
O4 K1 O1 13_556 7 68.42(6) n
O4 K1 O1 7 7 52.43(6) n
O4 K1 O1 10_545 7 74.31(7) n
O4 K1 O1 19_556 7 127.57(6) n
O4 K1 O1 22_566 22_566 52.43(6) n
O4 K1 O1 . 22_566 105.69(7) n
O4 K1 O1 13_556 22_566 74.31(7) n
O4 K1 O1 7 22_566 68.42(6) n
O4 K1 O1 10_545 22_566 127.57(6) n
O4 K1 O1 19_556 22_566 111.58(6) n
O1 K1 O1 7 22_566 64.32(3) n
O4 K1 O1 22_566 19_556 74.31(7) n
O4 K1 O1 . 19_556 68.42(6) n
O4 K1 O1 13_556 19_556 111.58(6) n
O4 K1 O1 7 19_556 127.57(6) n
O4 K1 O1 10_545 19_556 105.69(7) n
O4 K1 O1 19_556 19_556 52.43(6) n
O1 K1 O1 7 19_556 180.0 n
O1 K1 O1 22_566 19_556 115.68(3) n
O4 K1 O1 22_566 . 68.42(6) n
O4 K1 O1 . . 52.43(6) n
O4 K1 O1 13_556 . 127.57(6) n
O4 K1 O1 7 . 74.31(7) n
O4 K1 O1 10_545 . 111.58(6) n
O4 K1 O1 19_556 . 105.69(7) n
O1 K1 O1 7 . 115.68(3) n
O1 K1 O1 22_566 . 64.32(3) n
O1 K1 O1 19_556 . 64.32(3) n
O4 K1 O1 22_566 10_545 127.57(6) n
O4 K1 O1 . 10_545 74.31(7) n
O4 K1 O1 13_556 10_545 105.69(7) n
O4 K1 O1 7 10_545 111.58(6) n
O4 K1 O1 10_545 10_545 52.43(6) n
O4 K1 O1 19_556 10_545 68.42(6) n
O1 K1 O1 7 10_545 115.68(3) n
O1 K1 O1 22_566 10_545 180.0 n
O1 K1 O1 19_556 10_545 64.32(3) n
O1 K1 O1 . 10_545 115.68(3) n
O4 K1 O1 22_566 13_556 111.58(6) n
O4 K1 O1 . 13_556 127.57(6) n
O4 K1 O1 13_556 13_556 52.43(6) n
O4 K1 O1 7 13_556 105.69(7) n
O4 K1 O1 10_545 13_556 68.42(6) n
O4 K1 O1 19_556 13_556 74.31(7) n
O1 K1 O1 7 13_556 64.32(3) n
O1 K1 O1 22_566 13_556 115.68(3) n
O1 K1 O1 19_556 13_556 115.68(3) n
O1 K1 O1 . 13_556 180.00(8) n
O1 K1 O1 10_545 13_556 64.32(3) n
O6 B1 O5 14_556 14_556 111.3(3) y
O6 B1 O3 14_556 . 106.8(3) y
O5 B1 O3 14_556 . 107.0(3) y
O6 B1 O1 14_556 19_556 112.9(3) y
O5 B1 O1 14_556 19_556 109.0(3) y
O3 B1 O1 . 19_556 109.6(3) y
O5 Ni1 O5 5 9 91.47(10) n
O5 Ni1 O5 5 . 91.47(10) n
O5 Ni1 O5 9 . 91.47(10) n
O5 Ni1 O2 5 . 170.90(9) n
O5 Ni1 O2 9 . 96.34(9) n
O5 Ni1 O2 . . 93.00(9) n
O5 Ni1 O2 5 9 96.35(9) n
O5 Ni1 O2 9 9 93.00(9) n
O5 Ni1 O2 . 9 170.90(9) n
O2 Ni1 O2 . 9 78.63(9) n
O5 Ni1 O2 5 5 93.00(9) n
O5 Ni1 O2 9 5 170.90(9) n
O5 Ni1 O2 . 5 96.35(9) n
O2 Ni1 O2 . 5 78.63(9) n
O2 Ni1 O2 9 5 78.63(9) n
O5 Ni1 Ni3 5 . 124.22(7) n
O5 Ni1 Ni3 9 . 124.22(7) n
O5 Ni1 Ni3 . . 124.22(7) n
O2 Ni1 Ni3 . . 47.02(6) n
O2 Ni1 Ni3 9 . 47.02(6) n
O2 Ni1 Ni3 5 . 47.02(6) n
O4 Ni2 O4 7 . 86.73(9) n
O4 Ni2 O4 7 10_545 86.73(9) n
O4 Ni2 O4 . 10_545 86.73(9) n
O4 Ni2 O6 7 7 93.06(9) n
O4 Ni2 O6 . 7 178.76(9) n
O4 Ni2 O6 10_545 7 92.04(9) n
O4 Ni2 O6 7 10_545 178.76(9) n
O4 Ni2 O6 . 10_545 92.04(9) n
O4 Ni2 O6 10_545 10_545 93.06(9) n
O6 Ni2 O6 7 10_545 88.17(10) n
O4 Ni2 O6 7 . 92.04(9) n
O4 Ni2 O6 . . 93.06(9) n
O4 Ni2 O6 10_545 . 178.76(9) n
O6 Ni2 O6 7 . 88.17(10) n
O6 Ni2 O6 10_545 . 88.17(10) n
O4 Ni2 K1 7 . 52.46(6) n
O4 Ni2 K1 . . 52.46(6) n
O4 Ni2 K1 10_545 . 52.46(6) n
O6 Ni2 K1 7 . 126.55(7) n
O6 Ni2 K1 10_545 . 126.55(7) n
O6 Ni2 K1 . . 126.55(7) n
O2 Ni3 O2 9 5 79.63(10) n
O2 Ni3 O2 9 21 180.0 n
O2 Ni3 O2 5 21 100.37(10) n
O2 Ni3 O2 9 17 100.37(10) n
O2 Ni3 O2 5 17 180.00(13) n
O2 Ni3 O2 21 17 79.63(10) n
O2 Ni3 O2 9 . 79.63(10) n
O2 Ni3 O2 5 . 79.63(10) n
O2 Ni3 O2 21 . 100.37(10) n
O2 Ni3 O2 17 . 100.37(10) n
O2 Ni3 O2 9 13 100.37(10) n
O2 Ni3 O2 5 13 100.37(10) n
O2 Ni3 O2 21 13 79.63(10) n
O2 Ni3 O2 17 13 79.63(10) n
O2 Ni3 O2 . 13 180.000(16) n
O2 Ni3 Ni1 9 . 47.68(6) n
O2 Ni3 Ni1 5 . 47.68(6) n
O2 Ni3 Ni1 21 . 132.32(6) n
O2 Ni3 Ni1 17 . 132.32(6) n
O2 Ni3 Ni1 . . 47.68(6) n
O2 Ni3 Ni1 13 . 132.32(6) n
O2 Ni3 Ni1 9 13 132.32(6) n
O2 Ni3 Ni1 5 13 132.32(6) n
O2 Ni3 Ni1 21 13 47.68(6) n
O2 Ni3 Ni1 17 13 47.68(6) n
O2 Ni3 Ni1 . 13 132.32(6) n
O2 Ni3 Ni1 13 13 47.68(6) n
Ni1 Ni3 Ni1 . 13 180.00(4) n
O2 P1 O4 . . 115.12(14) y
O2 P1 O3 . . 108.44(13) y
O4 P1 O3 . . 107.89(13) y
O2 P1 O1 . . 107.96(13) y
O4 P1 O1 . . 107.96(13) y
O3 P1 O1 . . 109.38(13) y
O2 P1 K1 . . 146.46(10) n
O4 P1 K1 . . 54.92(9) n
O3 P1 K1 . . 105.00(9) n
O1 P1 K1 . . 57.02(9) n
B1 O3 P1 . . 130.6(2) y
P1 O2 Ni3 . . 145.75(15) n
P1 O2 Ni1 . . 124.07(14) n
Ni3 O2 Ni1 . . 85.30(9) y
P1 O2 H3 . . 96.7 n
Ni3 O2 H3 . . 96.7 n
Ni1 O2 H3 . . 96.7 n
P1 O4 Ni2 . . 140.63(15) n
P1 O4 K1 . . 98.78(11) n
Ni2 O4 K1 . . 91.65(8) n
B1 O5 Ni1 14_656 . 118.9(2) n
B1 O5 H1 14_656 . 106(3) n
Ni1 O5 H1 . . 115(3) n
B1 O1 P1 22_566 . 128.9(2) y
B1 O1 K1 22_566 . 135.6(2) n
P1 O1 K1 . . 95.46(10) n
B1 O6 Ni2 14_656 . 125.6(2) n
B1 O6 H2 14_656 . 115(2) n
Ni2 O6 H2 . . 113(2) n

loop_
_geom_bond_atom_site_label_1
_geom_bond_atom_site_label_2
_geom_bond_site_symmetry_2
_geom_bond_distance
_geom_bond_publ_flag
K1 O4 22_566 2.792(2) n
K1 O4 . 2.792(2) y
K1 O4 13_556 2.792(2) n
K1 O4 7 2.792(2) n
K1 O4 10_545 2.792(2) n
K1 O4 19_556 2.792(2) n
K1 O1 7 2.841(2) n
K1 O1 22_566 2.841(2) n
K1 O1 19_556 2.841(2) n
K1 O1 . 2.841(2) n
K1 O1 10_545 2.841(2) n
K1 O1 13_556 2.841(2) n
B1 O6 14_556 1.457(4) y
B1 O5 14_556 1.471(4) y
B1 O3 . 1.479(4) y
B1 O1 19_556 1.480(4) y
Ni1 O5 5 2.032(2) n
Ni1 O5 9 2.032(2) n
Ni1 O5 . 2.032(2) y
Ni1 O2 . 2.077(2) y
Ni1 O2 9 2.077(2) n
Ni1 O2 5 2.077(2) n
Ni1 Ni3 . 2.8000(9) y
Ni2 O4 7 2.064(2) n
Ni2 O4 . 2.064(2) y
Ni2 O4 10_545 2.064(2) n
Ni2 O6 7 2.071(2) n
Ni2 O6 10_545 2.071(2) n
Ni2 O6 . 2.071(2) y
Ni3 O2 9 2.055(2) n
Ni3 O2 5 2.055(2) n
Ni3 O2 21 2.055(2) n
Ni3 O2 17 2.055(2) n
Ni3 O2 . 2.055(2) y
Ni3 O2 13 2.055(2) n
Ni3 Ni1 13 2.8000(9) n
P1 O2 . 1.510(2) y
P1 O4 . 1.512(2) y
P1 O3 . 1.543(2) y
P1 O1 . 1.565(2) y
O2 H3 . 0.8500 n
O5 B1 14_656 1.471(4) n
O5 H1 . 0.851(19) n
O1 B1 22_566 1.480(4) n
O6 B1 14_656 1.457(4) n
O6 H2 . 0.85(3) n
